data_4118609
loop_
_publ_author_name
'Ryan M. Stolley'
'Hung A. Duong'
'David R. Thomas'
'Janis Louie'

_publ_section_title
;
 The Discovery of [Ni(NHC)RCN]2 Species and Their Role as Cycloaddition
 Catalysts for the Formation of Pyridines
;
_journal_name_full 'Journal of the American Chemical Society'
_journal_page_first 15154
_journal_page_last 15162
_journal_paper_doi 10.1021/ja3075924
_journal_volume 134
_journal_year 2012
_chemical_formula_moiety 'C58 H78 N6 Ni2'
_chemical_formula_sum 'C58 H78 N6 Ni2'
_chemical_formula_weight 976.68
_chemical_name_systematic
; 
 ? 
;
_space_group_IT_number 14
_symmetry_cell_setting monoclinic
_symmetry_space_group_name_Hall '-P 2yn'
_symmetry_space_group_name_H-M 'P 1 21/n 1'
_atom_sites_solution_hydrogens geom
_atom_sites_solution_primary direct
_atom_sites_solution_secondary difmap
_audit_creation_method SHELXL-97
_cell_angle_alpha 90.00
_cell_angle_beta 100.8909(9)
_cell_angle_gamma 90.00
_cell_formula_units_Z 2
_cell_length_a 14.3602(3)
_cell_length_b 12.0810(2)
_cell_length_c 15.8793(3)
_cell_measurement_reflns_used 27041
_cell_measurement_temperature 150(1)
_cell_measurement_theta_max 27.485
_cell_measurement_theta_min 1.018
_cell_volume 2705.21(9)
_computing_cell_refinement DENZO-SMN
_computing_data_collection 'Nonius COLLECT'
_computing_data_reduction DENZO-SMN
_computing_molecular_graphics 'WinGX, Ortep3'
_computing_structure_refinement 'SHELXL-97 (Sheldrick, 1997)'
_computing_structure_solution SIR97
_diffrn_ambient_temperature 150(1)
_diffrn_measured_fraction_theta_full 0.997
_diffrn_measured_fraction_theta_max 0.997
_diffrn_measurement_device_type 'Nonius KappaCCD Diffractometer'
_diffrn_measurement_method 'Phi and Omega scan'
_diffrn_radiation_monochromator graphite
_diffrn_radiation_source 'fine-focus sealed tube'
_diffrn_radiation_type MoK\a
_diffrn_radiation_wavelength 0.71073
_diffrn_reflns_av_R_equivalents 0.0318
_diffrn_reflns_av_sigmaI/netI 0.0469
_diffrn_reflns_limit_h_max 18
_diffrn_reflns_limit_h_min -18
_diffrn_reflns_limit_k_max 15
_diffrn_reflns_limit_k_min -15
_diffrn_reflns_limit_l_max 20
_diffrn_reflns_limit_l_min -20
_diffrn_reflns_number 11677
_diffrn_reflns_theta_full 27.48
_diffrn_reflns_theta_max 27.48
_diffrn_reflns_theta_min 2.61
_exptl_absorpt_coefficient_mu 0.737
_exptl_absorpt_correction_T_max 0.8665
_exptl_absorpt_correction_T_min 0.8091
_exptl_absorpt_correction_type multi-scan
_exptl_absorpt_process_details 'DENZO-SMN (Otwinowski & Minor, 1997)'
_exptl_crystal_colour red
_exptl_crystal_density_diffrn 1.199
_exptl_crystal_description prism
_exptl_crystal_F_000 1048
_exptl_crystal_size_max 0.30
_exptl_crystal_size_mid 0.28
_exptl_crystal_size_min 0.20
_refine_diff_density_max 0.541
_refine_diff_density_min -0.569
_refine_diff_density_rms 0.066
_refine_ls_extinction_method none
_refine_ls_goodness_of_fit_ref 1.025
_refine_ls_hydrogen_treatment mixed
_refine_ls_matrix_type full
_refine_ls_number_parameters 355
_refine_ls_number_reflns 6184
_refine_ls_number_restraints 0
_refine_ls_restrained_S_all 1.025
_refine_ls_R_factor_all 0.0606
_refine_ls_R_factor_gt 0.0411
_refine_ls_shift/su_max 0.000
_refine_ls_shift/su_mean 0.000
_refine_ls_structure_factor_coef Fsqd
_refine_ls_weighting_details 'calc w=1/[\s^2^(Fo^2^)+(0.0493P)^2^+1.5746P] where P=(Fo^2^+2Fc^2^)/3'
_refine_ls_weighting_scheme calc
_refine_ls_wR_factor_gt 0.0976
_refine_ls_wR_factor_ref 0.1085
_reflns_number_gt 4861
_reflns_number_total 6184
_reflns_threshold_expression >2sigma(I)
_cod_data_source_file ja3075924_si_002.cif
_cod_data_source_block jl009
_cod_database_code 4118609

loop_
_symmetry_equiv_pos_as_xyz
'x, y, z'
'-x+1/2, y+1/2, -z+1/2'
'-x, -y, -z'
'x-1/2, -y-1/2, z-1/2'

loop_
_atom_site_label
_atom_site_type_symbol
_atom_site_fract_x
_atom_site_fract_y
_atom_site_fract_z
_atom_site_U_iso_or_equiv
_atom_site_adp_type
_atom_site_occupancy
_atom_site_symmetry_multiplicity
_atom_site_calc_flag
_atom_site_refinement_flags
Ni1 Ni 0.002445(18) -0.02569(2) 0.419079(15) 0.02086(9) Uani 1 1 d .
N1 N 0.13054(12) 0.02909(13) 0.30122(10) 0.0217(3) Uani 1 1 d .
N2 N 0.05249(12) -0.11928(13) 0.26255(10) 0.0221(4) Uani 1 1 d .
N3 N -0.09409(13) -0.04992(16) 0.48876(11) 0.0298(4) Uani 1 1 d .
C1 C 0.09705(16) 0.22151(17) 0.32985(13) 0.0271(4) Uani 1 1 d .
C2 C 0.12490(18) 0.31880(19) 0.37366(16) 0.0342(5) Uani 1 1 d .
C3 C 0.21225(18) 0.32751(19) 0.42778(15) 0.0353(5) Uani 1 1 d .
C4 C 0.27521(17) 0.23984(19) 0.43615(14) 0.0306(5) Uani 1 1 d .
C5 C 0.25147(15) 0.14025(17) 0.39347(12) 0.0244(4) Uani 1 1 d .
C6 C 0.16066(15) 0.13250(16) 0.34249(12) 0.0225(4) Uani 1 1 d .
C7 C 0.00207(17) 0.2166(2) 0.26818(15) 0.0354(5) Uani 1 1 d .
C8 C 0.0027(3) 0.2934(3) 0.19144(19) 0.0663(9) Uani 1 1 d .
H8A H 0.0548 0.2726 0.1627 0.099 Uiso 1 1 calc R
H8B H 0.0114 0.3701 0.2115 0.099 Uiso 1 1 calc R
H8C H -0.0577 0.2868 0.1510 0.099 Uiso 1 1 calc R
C9 C -0.08072(19) 0.2435(3) 0.3117(2) 0.0547(7) Uani 1 1 d .
H9A H -0.0807 0.1923 0.3596 0.082 Uiso 1 1 calc R
H9B H -0.1403 0.2358 0.2703 0.082 Uiso 1 1 calc R
H9C H -0.0746 0.3196 0.3333 0.082 Uiso 1 1 calc R
C10 C 0.32107(16) 0.04373(19) 0.40169(15) 0.0313(5) Uani 1 1 d .
C11 C 0.42341(17) 0.0808(2) 0.40871(18) 0.0442(6) Uani 1 1 d .
H11A H 0.4283 0.1304 0.3609 0.066 Uiso 1 1 calc R
H11B H 0.4639 0.0160 0.4067 0.066 Uiso 1 1 calc R
H11C H 0.4440 0.1201 0.4631 0.066 Uiso 1 1 calc R
C12 C 0.3102(2) -0.0329(2) 0.4749(2) 0.0590(9) Uani 1 1 d .
H12A H 0.2437 -0.0550 0.4691 0.089 Uiso 1 1 calc R
H12B H 0.3305 0.0056 0.5296 0.089 Uiso 1 1 calc R
H12C H 0.3496 -0.0989 0.4733 0.089 Uiso 1 1 calc R
C13 C 0.16217(17) -0.01120(19) 0.22924(14) 0.0290(5) Uani 1 1 d .
C14 C 0.11366(16) -0.10328(19) 0.20571(14) 0.0292(5) Uani 1 1 d .
C15 C 0.06135(14) -0.03684(15) 0.32414(12) 0.0198(4) Uani 1 1 d .
C16 C -0.02060(15) -0.20236(17) 0.24766(13) 0.0246(4) Uani 1 1 d .
C17 C -0.09430(17) -0.1882(2) 0.17693(14) 0.0344(5) Uani 1 1 d .
C18 C -0.16036(19) -0.2741(3) 0.15893(19) 0.0513(8) Uani 1 1 d .
C19 C -0.1539(2) -0.3670(3) 0.2089(2) 0.0564(9) Uani 1 1 d .
C20 C -0.0823(2) -0.3773(2) 0.2798(2) 0.0474(7) Uani 1 1 d .
C21 C -0.01332(16) -0.29504(17) 0.30138(14) 0.0308(5) Uani 1 1 d .
C22 C -0.1050(2) -0.0832(3) 0.12393(15) 0.0477(7) Uani 1 1 d .
C23 C -0.1051(3) -0.1068(4) 0.02927(18) 0.0830(12) Uani 1 1 d .
H23A H -0.1103 -0.0370 -0.0027 0.125 Uiso 1 1 calc R
H23B H -0.1591 -0.1545 0.0060 0.125 Uiso 1 1 calc R
H23C H -0.0460 -0.1442 0.0238 0.125 Uiso 1 1 calc R
C24 C -0.1931(3) -0.0184(3) 0.1360(2) 0.0816(12) Uani 1 1 d .
H24A H -0.2497 -0.0637 0.1169 0.122 Uiso 1 1 calc R
H24B H -0.1977 0.0499 0.1022 0.122 Uiso 1 1 calc R
H24C H -0.1882 0.0000 0.1968 0.122 Uiso 1 1 calc R
C25 C 0.06718(19) -0.3051(2) 0.37742(15) 0.0370(5) Uani 1 1 d .
C26 C 0.1540(2) -0.3556(2) 0.34846(19) 0.0523(7) Uani 1 1 d .
H26A H 0.1735 -0.3078 0.3051 0.078 Uiso 1 1 calc R
H26B H 0.1378 -0.4291 0.3240 0.078 Uiso 1 1 calc R
H26C H 0.2061 -0.3621 0.3979 0.078 Uiso 1 1 calc R
C27 C 0.0413(3) -0.3719(2) 0.45179(19) 0.0590(8) Uani 1 1 d .
H27A H -0.0152 -0.3398 0.4685 0.089 Uiso 1 1 calc R
H27B H 0.0943 -0.3699 0.5008 0.089 Uiso 1 1 calc R
H27C H 0.0283 -0.4488 0.4337 0.089 Uiso 1 1 calc R
C28 C -0.11635(14) -0.08753(17) 0.41600(13) 0.0249(4) Uani 1 1 d .
C29 C -0.20053(16) -0.14990(19) 0.36829(14) 0.0325(5) Uani 1 1 d .
H29A H -0.2130 -0.1271 0.3080 0.049 Uiso 1 1 calc R
H29B H -0.2562 -0.1338 0.3937 0.049 Uiso 1 1 calc R
H29C H -0.1873 -0.2295 0.3721 0.049 Uiso 1 1 calc R
H2 H 0.0818(18) 0.379(2) 0.3683(15) 0.038(7) Uiso 1 1 d .
H3 H 0.2283(19) 0.394(2) 0.4568(16) 0.042(7) Uiso 1 1 d .
H4 H 0.3369(18) 0.245(2) 0.4718(16) 0.036(7) Uiso 1 1 d .
H7 H -0.0089(17) 0.146(2) 0.2484(15) 0.030(6) Uiso 1 1 d .
H10 H 0.308(2) 0.001(2) 0.3480(19) 0.046(8) Uiso 1 1 d .
H13 H 0.2057(19) 0.025(2) 0.2050(17) 0.038(7) Uiso 1 1 d .
H14 H 0.1158(19) -0.151(2) 0.1608(17) 0.046(7) Uiso 1 1 d .
H18 H -0.210(2) -0.268(2) 0.1106(18) 0.050(8) Uiso 1 1 d .
H19 H -0.200(2) -0.424(3) 0.196(2) 0.072(10) Uiso 1 1 d .
H20 H -0.079(2) -0.444(3) 0.3146(19) 0.056(9) Uiso 1 1 d .
H22 H -0.053(2) -0.039(2) 0.1434(19) 0.054(9) Uiso 1 1 d .
H25 H 0.0831(17) -0.230(2) 0.3998(15) 0.031(6) Uiso 1 1 d .

loop_
_atom_site_aniso_label
_atom_site_aniso_U_11
_atom_site_aniso_U_22
_atom_site_aniso_U_33
_atom_site_aniso_U_23
_atom_site_aniso_U_13
_atom_site_aniso_U_12
Ni1 0.02122(15) 0.02381(15) 0.01912(13) -0.00363(10) 0.00782(10) -0.00356(11)
N1 0.0237(9) 0.0225(8) 0.0208(8) -0.0020(7) 0.0088(7) -0.0017(7)
N2 0.0243(9) 0.0227(8) 0.0206(8) -0.0027(7) 0.0078(7) -0.0025(7)
N3 0.0251(9) 0.0399(10) 0.0275(9) -0.0073(8) 0.0126(7) -0.0091(8)
C1 0.0298(12) 0.0247(10) 0.0285(10) 0.0006(8) 0.0101(9) -0.0008(9)
C2 0.0357(13) 0.0240(11) 0.0448(13) -0.0020(10) 0.0124(11) 0.0015(10)
C3 0.0433(14) 0.0263(11) 0.0393(12) -0.0093(10) 0.0157(11) -0.0101(10)
C4 0.0292(12) 0.0347(12) 0.0283(11) -0.0015(9) 0.0064(9) -0.0109(10)
C5 0.0254(11) 0.0259(10) 0.0238(9) 0.0018(8) 0.0093(8) -0.0046(9)
C6 0.0256(11) 0.0211(9) 0.0231(9) -0.0005(8) 0.0106(8) -0.0037(8)
C7 0.0310(13) 0.0314(12) 0.0411(13) 0.0009(10) -0.0001(10) 0.0042(10)
C8 0.064(2) 0.086(2) 0.0452(16) 0.0227(16) 0.0003(14) 0.0064(18)
C9 0.0320(14) 0.0635(19) 0.0683(19) 0.0054(15) 0.0090(13) 0.0080(13)
C10 0.0261(12) 0.0341(12) 0.0345(12) 0.0016(9) 0.0080(9) 0.0007(9)
C11 0.0279(13) 0.0516(16) 0.0538(15) 0.0121(13) 0.0094(11) 0.0022(12)
C12 0.0490(17) 0.0515(17) 0.086(2) 0.0358(16) 0.0376(16) 0.0192(14)
C13 0.0302(12) 0.0337(12) 0.0270(10) -0.0021(9) 0.0155(9) -0.0045(10)
C14 0.0302(12) 0.0340(12) 0.0270(10) -0.0068(9) 0.0146(9) -0.0039(10)
C15 0.0185(9) 0.0215(10) 0.0199(9) -0.0010(7) 0.0052(7) -0.0023(8)
C16 0.0242(10) 0.0262(10) 0.0257(10) -0.0104(8) 0.0107(8) -0.0045(9)
C17 0.0281(12) 0.0488(14) 0.0266(10) -0.0130(10) 0.0055(9) -0.0025(11)
C18 0.0330(15) 0.076(2) 0.0460(15) -0.0349(15) 0.0093(12) -0.0147(14)
C19 0.0491(18) 0.0546(18) 0.073(2) -0.0371(17) 0.0316(16) -0.0290(15)
C20 0.0586(18) 0.0276(12) 0.0661(18) -0.0157(13) 0.0373(15) -0.0137(12)
C21 0.0345(13) 0.0234(10) 0.0396(12) -0.0075(9) 0.0201(10) 0.0005(9)
C22 0.0431(16) 0.071(2) 0.0260(12) 0.0000(12) -0.0010(11) 0.0065(15)
C23 0.099(3) 0.120(3) 0.0283(14) 0.0036(17) 0.0079(16) 0.012(3)
C24 0.082(3) 0.097(3) 0.069(2) 0.021(2) 0.021(2) 0.041(2)
C25 0.0474(15) 0.0284(12) 0.0386(12) 0.0055(10) 0.0167(11) 0.0094(11)
C26 0.0464(17) 0.0568(17) 0.0573(17) 0.0135(14) 0.0191(13) 0.0209(14)
C27 0.088(2) 0.0452(16) 0.0535(16) 0.0165(13) 0.0378(17) 0.0200(16)
C28 0.0224(10) 0.0294(11) 0.0247(10) -0.0031(8) 0.0087(8) -0.0021(9)
C29 0.0271(12) 0.0393(13) 0.0315(11) -0.0089(10) 0.0065(9) -0.0086(10)

loop_
_atom_type_symbol
_atom_type_description
_atom_type_scat_dispersion_real
_atom_type_scat_dispersion_imag
_atom_type_scat_source
C C 0.0033 0.0016 'International Tables Vol C Tables 4.2.6.8 and 6.1.1.4'
H H 0.0000 0.0000 'International Tables Vol C Tables 4.2.6.8 and 6.1.1.4'
N N 0.0061 0.0033 'International Tables Vol C Tables 4.2.6.8 and 6.1.1.4'
Ni Ni 0.3393 1.1124 'International Tables Vol C Tables 4.2.6.8 and 6.1.1.4'

loop_
_geom_angle_atom_site_label_1
_geom_angle_atom_site_label_2
_geom_angle_atom_site_label_3
_geom_angle
_geom_angle_site_symmetry_1
_geom_angle_site_symmetry_3
C28 Ni1 C15 120.29(8) . .
C28 Ni1 N3 37.47(8) . .
C15 Ni1 N3 157.68(8) . .
C28 Ni1 N3 132.83(8) . 3_556
C15 Ni1 N3 106.77(8) . 3_556
N3 Ni1 N3 95.37(7) . 3_556
C28 Ni1 Ni1 85.83(6) . 3_556
C15 Ni1 Ni1 153.65(6) . 3_556
N3 Ni1 Ni1 48.37(5) . 3_556
N3 Ni1 Ni1 47.00(5) 3_556 3_556
C15 N1 C13 112.22(17) . .
C15 N1 C6 123.53(16) . .
C13 N1 C6 124.05(17) . .
C15 N2 C14 111.99(17) . .
C15 N2 C16 125.77(16) . .
C14 N2 C16 121.48(16) . .
C28 N3 Ni1 66.93(12) . .
C28 N3 Ni1 151.53(16) . 3_556
Ni1 N3 Ni1 84.63(7) . 3_556
C2 C1 C6 117.4(2) . .
C2 C1 C7 119.6(2) . .
C6 C1 C7 122.88(19) . .
C3 C2 C1 121.2(2) . .
C3 C2 H2 119.6(15) . .
C1 C2 H2 119.1(15) . .
C4 C3 C2 120.1(2) . .
C4 C3 H3 121.1(16) . .
C2 C3 H3 118.8(16) . .
C3 C4 C5 121.3(2) . .
C3 C4 H4 121.7(15) . .
C5 C4 H4 116.9(15) . .
C4 C5 C6 117.0(2) . .
C4 C5 C10 121.5(2) . .
C6 C5 C10 121.42(19) . .
C1 C6 C5 122.80(19) . .
C1 C6 N1 118.00(18) . .
C5 C6 N1 119.19(18) . .
C9 C7 C1 112.5(2) . .
C9 C7 C8 110.8(2) . .
C1 C7 C8 110.4(2) . .
C9 C7 H7 105.0(15) . .
C1 C7 H7 109.4(15) . .
C8 C7 H7 108.7(15) . .
C7 C8 H8A 109.5 . .
C7 C8 H8B 109.5 . .
H8A C8 H8B 109.5 . .
C7 C8 H8C 109.5 . .
H8A C8 H8C 109.5 . .
H8B C8 H8C 109.5 . .
C7 C9 H9A 109.5 . .
C7 C9 H9B 109.5 . .
H9A C9 H9B 109.5 . .
C7 C9 H9C 109.5 . .
H9A C9 H9C 109.5 . .
H9B C9 H9C 109.5 . .
C12 C10 C11 111.2(2) . .
C12 C10 C5 111.8(2) . .
C11 C10 C5 112.9(2) . .
C12 C10 H10 108.0(16) . .
C11 C10 H10 104.1(17) . .
C5 C10 H10 108.4(16) . .
C10 C11 H11A 109.5 . .
C10 C11 H11B 109.5 . .
H11A C11 H11B 109.5 . .
C10 C11 H11C 109.5 . .
H11A C11 H11C 109.5 . .
H11B C11 H11C 109.5 . .
C10 C12 H12A 109.5 . .
C10 C12 H12B 109.5 . .
H12A C12 H12B 109.5 . .
C10 C12 H12C 109.5 . .
H12A C12 H12C 109.5 . .
H12B C12 H12C 109.5 . .
C14 C13 N1 106.75(19) . .
C14 C13 H13 130.5(16) . .
N1 C13 H13 122.7(16) . .
C13 C14 N2 107.26(18) . .
C13 C14 H14 130.5(17) . .
N2 C14 H14 122.2(17) . .
N1 C15 N2 101.79(15) . .
N1 C15 Ni1 129.19(14) . .
N2 C15 Ni1 128.81(14) . .
C21 C16 C17 123.0(2) . .
C21 C16 N2 119.32(19) . .
C17 C16 N2 117.62(19) . .
C18 C17 C16 117.0(2) . .
C18 C17 C22 121.0(2) . .
C16 C17 C22 122.0(2) . .
C19 C18 C17 121.4(3) . .
C19 C18 H18 119.6(18) . .
C17 C18 H18 119.0(18) . .
C18 C19 C20 120.4(3) . .
C18 C19 H19 120(2) . .
C20 C19 H19 119(2) . .
C19 C20 C21 121.3(3) . .
C19 C20 H20 119.0(18) . .
C21 C20 H20 119.7(19) . .
C20 C21 C16 116.8(2) . .
C20 C21 C25 122.5(2) . .
C16 C21 C25 120.6(2) . .
C17 C22 C24 111.0(3) . .
C17 C22 C23 111.7(3) . .
C24 C22 C23 111.8(3) . .
C17 C22 H22 107.9(18) . .
C24 C22 H22 107.5(19) . .
C23 C22 H22 106.7(19) . .
C22 C23 H23A 109.5 . .
C22 C23 H23B 109.5 . .
H23A C23 H23B 109.5 . .
C22 C23 H23C 109.5 . .
H23A C23 H23C 109.5 . .
H23B C23 H23C 109.5 . .
C22 C24 H24A 109.5 . .
C22 C24 H24B 109.5 . .
H24A C24 H24B 109.5 . .
C22 C24 H24C 109.5 . .
H24A C24 H24C 109.5 . .
H24B C24 H24C 109.5 . .
C21 C25 C27 113.5(2) . .
C21 C25 C26 109.6(2) . .
C27 C25 C26 110.5(2) . .
C21 C25 H25 107.8(14) . .
C27 C25 H25 106.2(14) . .
C26 C25 H25 109.2(14) . .
C25 C26 H26A 109.5 . .
C25 C26 H26B 109.5 . .
H26A C26 H26B 109.5 . .
C25 C26 H26C 109.5 . .
H26A C26 H26C 109.5 . .
H26B C26 H26C 109.5 . .
C25 C27 H27A 109.5 . .
C25 C27 H27B 109.5 . .
H27A C27 H27B 109.5 . .
C25 C27 H27C 109.5 . .
H27A C27 H27C 109.5 . .
H27B C27 H27C 109.5 . .
N3 C28 C29 134.6(2) . .
N3 C28 Ni1 75.60(13) . .
C29 C28 Ni1 149.76(16) . .
C28 C29 H29A 109.5 . .
C28 C29 H29B 109.5 . .
H29A C29 H29B 109.5 . .
C28 C29 H29C 109.5 . .
H29A C29 H29C 109.5 . .
H29B C29 H29C 109.5 . .

loop_
_geom_bond_atom_site_label_1
_geom_bond_atom_site_label_2
_geom_bond_distance
_geom_bond_site_symmetry_2
Ni1 C28 1.854(2) .
Ni1 C15 1.8677(19) .
Ni1 N3 1.9523(17) .
Ni1 N3 1.9951(18) 3_556
Ni1 Ni1 2.6576(5) 3_556
N1 C15 1.375(2) .
N1 C13 1.395(3) .
N1 C6 1.439(3) .
N2 C15 1.385(2) .
N2 C14 1.387(3) .
N2 C16 1.439(3) .
N3 C28 1.226(3) .
N3 Ni1 1.9951(18) 3_556
C1 C2 1.386(3) .
C1 C6 1.401(3) .
C1 C7 1.523(3) .
C2 C3 1.384(4) .
C2 H2 0.95(3) .
C3 C4 1.383(3) .
C3 H3 0.93(3) .
C4 C5 1.391(3) .
C4 H4 0.96(3) .
C5 C6 1.402(3) .
C5 C10 1.525(3) .
C7 C9 1.519(4) .
C7 C8 1.533(4) .
C7 H7 0.92(2) .
C8 H8A 0.9800 .
C8 H8B 0.9800 .
C8 H8C 0.9800 .
C9 H9A 0.9800 .
C9 H9B 0.9800 .
C9 H9C 0.9800 .
C10 C12 1.517(3) .
C10 C11 1.520(3) .
C10 H10 0.99(3) .
C11 H11A 0.9800 .
C11 H11B 0.9800 .
C11 H11C 0.9800 .
C12 H12A 0.9800 .
C12 H12B 0.9800 .
C12 H12C 0.9800 .
C13 C14 1.328(3) .
C13 H13 0.90(3) .
C14 H14 0.92(3) .
C16 C21 1.399(3) .
C16 C17 1.401(3) .
C17 C18 1.399(4) .
C17 C22 1.514(4) .
C18 C19 1.367(5) .
C18 H18 0.95(3) .
C19 C20 1.379(5) .
C19 H19 0.95(4) .
C20 C21 1.399(3) .
C20 H20 0.97(3) .
C21 C25 1.510(3) .
C22 C24 1.530(4) .
C22 C23 1.530(4) .
C22 H22 0.93(3) .
C23 H23A 0.9800 .
C23 H23B 0.9800 .
C23 H23C 0.9800 .
C24 H24A 0.9800 .
C24 H24B 0.9800 .
C24 H24C 0.9800 .
C25 C27 1.533(3) .
C25 C26 1.534(3) .
C25 H25 0.98(2) .
C26 H26A 0.9800 .
C26 H26B 0.9800 .
C26 H26C 0.9800 .
C27 H27A 0.9800 .
C27 H27B 0.9800 .
C27 H27C 0.9800 .
C28 C29 1.502(3) .
C29 H29A 0.9800 .
C29 H29B 0.9800 .
C29 H29C 0.9800 .

loop_
_geom_torsion_atom_site_label_1
_geom_torsion_atom_site_label_2
_geom_torsion_atom_site_label_3
_geom_torsion_atom_site_label_4
_geom_torsion
_geom_torsion_site_symmetry_1
_geom_torsion_site_symmetry_4
C15 Ni1 N3 C28 -6.0(3) . .
N3 Ni1 N3 C28 -178.65(17) 3_556 .
Ni1 Ni1 N3 C28 -178.65(17) 3_556 .
C28 Ni1 N3 Ni1 178.65(17) . 3_556
C15 Ni1 N3 Ni1 172.65(19) . 3_556
N3 Ni1 N3 Ni1 0.0 3_556 3_556
C6 C1 C2 C3 0.0(3) . .
C7 C1 C2 C3 -177.6(2) . .
C1 C2 C3 C4 2.8(4) . .
C2 C3 C4 C5 -2.4(3) . .
C3 C4 C5 C6 -0.7(3) . .
C3 C4 C5 C10 179.3(2) . .
C2 C1 C6 C5 -3.3(3) . .
C7 C1 C6 C5 174.2(2) . .
C2 C1 C6 N1 176.56(18) . .
C7 C1 C6 N1 -5.9(3) . .
C4 C5 C6 C1 3.6(3) . .
C10 C5 C6 C1 -176.39(19) . .
C4 C5 C6 N1 -176.25(17) . .
C10 C5 C6 N1 3.8(3) . .
C15 N1 C6 C1 -69.2(2) . .
C13 N1 C6 C1 105.2(2) . .
C15 N1 C6 C5 110.6(2) . .
C13 N1 C6 C5 -74.9(3) . .
C2 C1 C7 C9 -58.3(3) . .
C6 C1 C7 C9 124.2(2) . .
C2 C1 C7 C8 66.0(3) . .
C6 C1 C7 C8 -111.5(3) . .
C4 C5 C10 C12 90.8(3) . .
C6 C5 C10 C12 -89.2(3) . .
C4 C5 C10 C11 -35.5(3) . .
C6 C5 C10 C11 144.5(2) . .
C15 N1 C13 C14 -0.1(3) . .
C6 N1 C13 C14 -175.15(19) . .
N1 C13 C14 N2 0.2(3) . .
C15 N2 C14 C13 -0.2(3) . .
C16 N2 C14 C13 170.4(2) . .
C13 N1 C15 N2 0.0(2) . .
C6 N1 C15 N2 175.07(17) . .
C13 N1 C15 Ni1 175.09(16) . .
C6 N1 C15 Ni1 -9.9(3) . .
C14 N2 C15 N1 0.1(2) . .
C16 N2 C15 N1 -169.97(18) . .
C14 N2 C15 Ni1 -174.99(16) . .
C16 N2 C15 Ni1 14.9(3) . .
C28 Ni1 C15 N1 156.72(17) . .
N3 Ni1 C15 N1 160.94(19) . .
N3 Ni1 C15 N1 -26.7(2) 3_556 .
Ni1 Ni1 C15 N1 -31.5(3) 3_556 .
C28 Ni1 C15 N2 -29.5(2) . .
N3 Ni1 C15 N2 -25.3(3) . .
N3 Ni1 C15 N2 147.09(17) 3_556 .
Ni1 Ni1 C15 N2 142.30(13) 3_556 .
C15 N2 C16 C21 -79.6(3) . .
C14 N2 C16 C21 111.2(2) . .
C15 N2 C16 C17 103.0(2) . .
C14 N2 C16 C17 -66.2(3) . .
C21 C16 C17 C18 -2.6(3) . .
N2 C16 C17 C18 174.66(19) . .
C21 C16 C17 C22 175.1(2) . .
N2 C16 C17 C22 -7.7(3) . .
C16 C17 C18 C19 0.9(4) . .
C22 C17 C18 C19 -176.8(2) . .
C17 C18 C19 C20 1.2(4) . .
C18 C19 C20 C21 -1.6(4) . .
C19 C20 C21 C16 0.0(3) . .
C19 C20 C21 C25 -178.6(2) . .
C17 C16 C21 C20 2.2(3) . .
N2 C16 C21 C20 -175.02(19) . .
C17 C16 C21 C25 -179.2(2) . .
N2 C16 C21 C25 3.5(3) . .
C18 C17 C22 C24 66.1(3) . .
C16 C17 C22 C24 -111.4(3) . .
C18 C17 C22 C23 -59.4(4) . .
C16 C17 C22 C23 123.0(3) . .
C20 C21 C25 C27 -31.0(3) . .
C16 C21 C25 C27 150.5(2) . .
C20 C21 C25 C26 93.0(3) . .
C16 C21 C25 C26 -85.5(3) . .
Ni1 N3 C28 C29 178.8(3) . .
Ni1 N3 C28 C29 176.0(2) 3_556 .
Ni1 N3 C28 Ni1 -2.8(4) 3_556 .
C15 Ni1 C28 N3 177.37(13) . .
N3 Ni1 C28 N3 1.8(2) 3_556 .
Ni1 Ni1 C28 N3 1.01(13) 3_556 .
C15 Ni1 C28 C29 -0.9(4) . .
N3 Ni1 C28 C29 -178.3(4) . .
N3 Ni1 C28 C29 -176.5(3) 3_556 .
Ni1 Ni1 C28 C29 -177.3(3) 3_556 .
